data_7216981
loop_
_publ_author_name
'Sun, Duoli'
'Lindeman, Sergey V.'
'Rathore, Rajendra'
'Kochi, Jay K.'

_publ_section_title
;
 Intramolecular (electron) delocalization between aromatic donors and
 their tethered cation--radicals. Application of electrochemical and
 structural probes&#x2020;
;
_journal_issue 9
_journal_name_full 'Journal of the Chemical Society, Perkin Transactions 2'
_journal_page_first 1585
_journal_paper_doi 10.1039/b103139m
_journal_year 2001
_chemical_compound_source 'chemical synthesis'
_chemical_formula_moiety '(C30 H30 O4)^+^, (Cl6 Sb)^-^'
_chemical_formula_sum 'C30 H30 Cl6 O4 Sb'
_chemical_formula_weight 788.99
_chemical_name_systematic
; 
2,2''',5,5'''-tetramethoxy-4,4'''-dimethylquaterphenyl hexachloroantimonate
;
_space_group_IT_number 4
_symmetry_cell_setting monoclinic
_symmetry_space_group_name_Hall 'P 2yb'
_symmetry_space_group_name_H-M 'P 1 21 1'
_atom_sites_solution_hydrogens geom
_atom_sites_solution_primary direct
_atom_sites_solution_secondary difmap
_audit_creation_method SHELXL
_cell_angle_alpha 90.00
_cell_angle_beta 103.8840(10)
_cell_angle_gamma 90.00
_cell_formula_units_Z 2
_cell_length_a 7.21820(10)
_cell_length_b 16.6646(3)
_cell_length_c 13.43140(10)
_cell_measurement_reflns_used 6830
_cell_measurement_temperature 123(2)
_cell_measurement_theta_max 35
_cell_measurement_theta_min 2
_cell_volume 1568.44(4)
_computing_cell_refinement 'SAINT V4.050 (Siemens, 1989-95)'
_computing_data_collection 'SMART V4.050 (Siemens, 1989-95)'
_computing_data_reduction 'SAINT & SADABS V2.03 (Sheldrick, 2000)'
_computing_molecular_graphics 'XP V5.06 (Siemens, 1996)'
_computing_publication_material 'SHELXL-93 & XCIF V5.05 (Siemens, 1996)'
_computing_structure_refinement 'SHELXL-93 (Sheldrick, 1993)'
_computing_structure_solution 'SHELXS-86 (Sheldrick, 1990)'
_diffrn_ambient_temperature 123(2)
_diffrn_measurement_device 'Siemens/Bruker SMART 1K'
_diffrn_measurement_method
;
\w-scan, frame range 0.3 deg, hemisphere
;
_diffrn_radiation_monochromator graphite
_diffrn_radiation_source 'normal-focus sealed tube'
_diffrn_radiation_type MoK\a
_diffrn_radiation_wavelength 0.71073
_diffrn_reflns_av_R_equivalents 0.0406
_diffrn_reflns_av_sigmaI/netI 0.0852
_diffrn_reflns_limit_h_max 11
_diffrn_reflns_limit_h_min -11
_diffrn_reflns_limit_k_max 27
_diffrn_reflns_limit_k_min -26
_diffrn_reflns_limit_l_max 21
_diffrn_reflns_limit_l_min 0
_diffrn_reflns_number 23274
_diffrn_reflns_theta_max 35.66
_diffrn_reflns_theta_min 1.56
_exptl_absorpt_coefficient_mu 1.426
_exptl_absorpt_correction_T_max 0.918
_exptl_absorpt_correction_T_min 0.805
_exptl_absorpt_correction_type 'Semi-empirical (SADABS procedure)'
_exptl_crystal_colour black
_exptl_crystal_density_diffrn 1.671
_exptl_crystal_description prism
_exptl_crystal_F_000 790
_exptl_crystal_size_max 0.3
_exptl_crystal_size_mid 0.3
_exptl_crystal_size_min 0.25
_refine_diff_density_max 0.902
_refine_diff_density_min -0.699
_refine_diff_density_rms 0.129
_refine_ls_abs_structure_details 'Flack H D (1983), Acta Cryst. A39, 876-881'
_refine_ls_abs_structure_Flack 0.00
_refine_ls_extinction_method none
_refine_ls_goodness_of_fit_all 1.008
_refine_ls_goodness_of_fit_obs 1.038
_refine_ls_hydrogen_treatment
;
riding and rotating model with Uiso=1.2Uiso/eq of an adjacent atom
(1.5Uiso/eq for Me-hydrogens)
;
_refine_ls_matrix_type full
_refine_ls_number_parameters 376
_refine_ls_number_reflns 13248
_refine_ls_number_restraints 1
_refine_ls_restrained_S_all 1.016
_refine_ls_restrained_S_obs 1.038
_refine_ls_R_factor_all 0.0839
_refine_ls_R_factor_obs 0.0461
_refine_ls_shift/esd_max -0.005
_refine_ls_shift/esd_mean 0.000
_refine_ls_structure_factor_coef Fsqd
_refine_ls_weighting_details 'w=1/[\s^2^(Fo^2^)+(0.0277P)^2^+0.0000P] where P=(Fo^2^+2Fc^2^)/3'
_refine_ls_weighting_scheme calc
_refine_ls_wR_factor_all 0.0776
_refine_ls_wR_factor_obs 0.0675
_reflns_number_observed 9677
_reflns_number_total 13253
_reflns_observed_criterion >2sigma(I)
_cod_data_source_file b103139m.txt
_cod_data_source_block sunfsy
_cod_depositor_comments
;
The following automatic conversions were performed:

'_refine_ls_weighting_scheme' value 'calc
w=1/[\s^2^(Fo^2^)+(0.0277P)^2^+0.0000P] where P=(Fo^2^+2Fc^2^)/3' was
changed to 'calc'. New tag '_refine_ls_weighting_details' was
created. The value of the new tag was set to
'w=1/[\s^2^(Fo^2^)+(0.0277P)^2^+0.0000P] where P=(Fo^2^+2Fc^2^)/3'.

Automatic conversion script
Id: cif_fix_values 3143 2015-03-26 13:38:13Z robertas 
;
_cod_original_sg_symbol_H-M P2(1)
_cod_database_code 7216981

loop_
_symmetry_equiv_pos_as_xyz
'x, y, z'
'-x, y+1/2, -z'

loop_
_atom_site_aniso_label
_atom_site_aniso_U_11
_atom_site_aniso_U_22
_atom_site_aniso_U_33
_atom_site_aniso_U_23
_atom_site_aniso_U_13
_atom_site_aniso_U_12
Sb1 0.01636(8) 0.01749(7) 0.01645(8) 0.00165(10) 0.00395(6) -0.00018(9)
Cl1 0.0313(4) 0.0276(4) 0.0188(5) -0.0018(3) 0.0063(3) 0.0011(3)
Cl2 0.0249(4) 0.0324(4) 0.0219(5) -0.0074(3) 0.0008(3) 0.0028(3)
Cl3 0.0209(4) 0.0310(4) 0.0274(5) 0.0020(3) 0.0022(3) 0.0075(3)
Cl4 0.0247(4) 0.0351(5) 0.0330(5) 0.0082(4) 0.0047(4) -0.0102(3)
Cl5 0.0301(5) 0.0314(4) 0.0228(5) 0.0020(3) 0.0023(3) 0.0131(3)
Cl6 0.0369(5) 0.0336(5) 0.0294(5) 0.0016(4) 0.0141(4) -0.0133(4)
O1 0.0262(12) 0.0193(11) 0.0139(11) -0.0003(9) 0.0024(9) -0.0007(9)
O2 0.0287(13) 0.0174(10) 0.0258(13) 0.0009(9) 0.0017(10) -0.0002(9)
O3 0.0337(13) 0.0167(11) 0.0294(14) 0.0008(9) -0.0022(10) 0.0003(9)
O4 0.0266(12) 0.0169(11) 0.0167(12) 0.0027(9) 0.0000(9) 0.0024(9)
C11 0.0138(13) 0.0161(12) 0.0146(14) -0.0019(10) 0.0031(10) 0.0009(10)
C12 0.0224(15) 0.0191(13) 0.0132(15) -0.0028(11) 0.0052(11) -0.0023(11)
C13 0.0184(15) 0.0165(13) 0.018(2) -0.0005(11) 0.0042(12) 0.0003(11)
C14 0.0172(14) 0.0144(13) 0.0159(15) -0.0038(11) 0.0041(11) 0.0029(11)
C15 0.0199(15) 0.0188(13) 0.0152(15) -0.0021(11) 0.0053(11) -0.0007(11)
C16 0.0152(14) 0.0157(13) 0.020(2) -0.0014(11) 0.0046(12) -0.0011(11)
C21 0.0131(13) 0.0175(13) 0.0174(15) -0.0021(11) 0.0046(11) 0.0017(10)
C22 0.0200(15) 0.0179(13) 0.017(2) -0.0006(11) 0.0048(12) 0.0007(11)
C23 0.023(2) 0.0170(13) 0.018(2) 0.0003(11) 0.0062(12) -0.0014(11)
C24 0.0155(14) 0.0177(14) 0.0139(15) -0.0018(11) 0.0021(11) -0.0006(11)
C25 0.0178(14) 0.0183(13) 0.0152(15) 0.0001(11) 0.0057(11) -0.0008(11)
C26 0.020(2) 0.0153(14) 0.015(2) -0.0009(12) -0.0002(13) 0.0022(11)
C31 0.0151(12) 0.014(2) 0.0169(14) -0.0025(10) 0.0026(10) -0.0017(9)
C32 0.0127(13) 0.0145(12) 0.020(2) -0.0018(10) 0.0038(11) -0.0019(9)
C33 0.0191(15) 0.0241(15) 0.015(2) -0.0054(12) 0.0030(11) -0.0008(11)
C34 0.0177(15) 0.0207(15) 0.020(2) -0.0086(12) 0.0053(12) -0.0052(11)
C35 0.0162(14) 0.0171(13) 0.026(2) -0.0007(12) 0.0048(12) -0.0018(11)
C36 0.0172(14) 0.0189(14) 0.0134(15) -0.0012(12) 0.0037(11) -0.0002(11)
C37 0.028(2) 0.028(2) 0.016(2) 0.0012(12) 0.0041(13) 0.0030(13)
C38 0.029(2) 0.0197(15) 0.024(2) 0.0048(13) 0.0003(15) -0.0028(13)
C39 0.035(2) 0.0214(15) 0.024(2) -0.0074(13) 0.0101(14) -0.0031(13)
C41 0.0159(13) 0.013(2) 0.0188(14) -0.0014(10) 0.0050(10) 0.0007(9)
C42 0.0150(13) 0.0160(13) 0.0181(15) 0.0003(10) 0.0053(11) 0.0017(9)
C43 0.0198(15) 0.0191(14) 0.018(2) -0.0007(11) 0.0027(12) -0.0005(11)
C44 0.020(2) 0.0205(15) 0.020(2) -0.0083(12) 0.0050(12) -0.0013(11)
C45 0.0189(15) 0.0164(13) 0.022(2) 0.0002(11) 0.0053(12) -0.0007(11)
C46 0.0152(14) 0.0186(15) 0.015(2) -0.0017(12) 0.0032(11) -0.0007(11)
C47 0.024(2) 0.025(2) 0.019(2) 0.0066(12) 0.0006(13) 0.0008(12)
C48 0.027(2) 0.019(2) 0.030(2) 0.0061(15) 0.006(2) 0.0035(13)
C49 0.031(2) 0.0194(14) 0.025(2) -0.0065(13) 0.0010(13) -0.0018(12)

loop_
_atom_site_label
_atom_site_type_symbol
_atom_site_fract_x
_atom_site_fract_y
_atom_site_fract_z
_atom_site_U_iso_or_equiv
_atom_site_thermal_displace_type
_atom_site_occupancy
_atom_site_calc_flag
_atom_site_refinement_flags
Sb1 Sb -0.24372(3) -0.141948(15) -0.731464(15) 0.01676(4) Uani 1 d .
Cl1 Cl -0.19044(12) -0.07690(5) -0.57054(6) 0.0259(2) Uani 1 d .
Cl2 Cl -0.28882(12) -0.21034(5) -0.89078(6) 0.0272(2) Uani 1 d .
Cl3 Cl 0.02036(11) -0.22684(5) -0.66397(7) 0.0271(2) Uani 1 d .
Cl4 Cl -0.45672(12) -0.23301(5) -0.68223(7) 0.0313(2) Uani 1 d .
Cl5 Cl -0.50781(12) -0.05691(5) -0.79970(7) 0.0288(2) Uani 1 d .
Cl6 Cl -0.04335(14) -0.04896(5) -0.78586(7) 0.0323(2) Uani 1 d .
O1 O -0.4509(3) -0.54642(13) -0.8232(2) 0.0202(5) Uani 1 d .
O2 O -0.3135(3) -0.84542(13) -0.6635(2) 0.0248(5) Uani 1 d .
O3 O -0.1253(3) 0.06556(13) -0.1993(2) 0.0283(5) Uani 1 d .
O4 O 0.0686(3) -0.23807(13) -0.0409(2) 0.0209(5) Uani 1 d .
C11 C -0.2517(4) -0.4258(2) -0.4684(2) 0.0149(5) Uani 1 d .
C12 C -0.3351(4) -0.4972(2) -0.4451(2) 0.0181(6) Uani 1 d .
H12A H -0.3702(4) -0.5020(2) -0.3816(2) 0.022 Uiso 1 calc R
C13 C -0.3669(4) -0.5608(2) -0.5132(2) 0.0177(6) Uani 1 d .
H13A H -0.4218(4) -0.6088(2) -0.4950(2) 0.021 Uiso 1 calc R
C14 C -0.3204(4) -0.5563(2) -0.6082(2) 0.0158(6) Uani 1 d .
C15 C -0.2383(4) -0.4845(2) -0.6326(2) 0.0178(6) Uani 1 d .
H15A H -0.2052(4) -0.4796(2) -0.6966(2) 0.021 Uiso 1 calc R
C16 C -0.2053(4) -0.4214(2) -0.5642(2) 0.0169(6) Uani 1 d .
H16A H -0.1496(4) -0.3736(2) -0.5822(2) 0.020 Uiso 1 calc R
C21 C -0.2121(4) -0.3578(2) -0.3949(2) 0.0159(6) Uani 1 d .
C22 C -0.1767(4) -0.2803(2) -0.4271(2) 0.0182(6) Uani 1 d .
H22A H -0.1819(4) -0.2710(2) -0.4975(2) 0.022 Uiso 1 calc R
C23 C -0.1345(4) -0.2175(2) -0.3584(2) 0.0191(6) Uani 1 d .
H23A H -0.1092(4) -0.1661(2) -0.3828(2) 0.023 Uiso 1 calc R
C24 C -0.1279(4) -0.2271(2) -0.2544(2) 0.0159(6) Uani 1 d .
C25 C -0.1670(4) -0.3039(2) -0.2214(2) 0.0168(6) Uani 1 d .
H25A H -0.1648(4) -0.3128(2) -0.1513(2) 0.020 Uiso 1 calc R
C26 C -0.2089(5) -0.3672(2) -0.2909(3) 0.0175(7) Uani 1 d .
H26A H -0.2364(5) -0.4184(2) -0.2670(3) 0.021 Uiso 1 calc R
C31 C -0.3484(4) -0.62648(15) -0.6763(2) 0.0155(6) Uani 1 d .
C32 C -0.4082(4) -0.6198(2) -0.7867(2) 0.0157(6) Uani 1 d .
C33 C -0.4243(4) -0.6885(2) -0.8495(2) 0.0197(6) Uani 1 d .
H33A H -0.4600(4) -0.6826(2) -0.9220(2) 0.024 Uiso 1 calc R
C34 C -0.3893(4) -0.7637(2) -0.8077(3) 0.0194(6) Uani 1 d .
C35 C -0.3412(4) -0.7709(2) -0.6981(3) 0.0199(6) Uani 1 d .
C36 C -0.3203(4) -0.7028(2) -0.6351(2) 0.0165(6) Uani 1 d .
H36A H -0.2862(4) -0.7092(2) -0.5628(2) 0.020 Uiso 1 calc R
C37 C -0.5340(5) -0.5351(2) -0.9321(2) 0.0242(7) Uani 1 d .
H37A H -0.5678(30) -0.4785(3) -0.9455(4) 0.036 Uiso 1 calc R
H37B H -0.6488(19) -0.5683(11) -0.9532(4) 0.036 Uiso 1 calc R
H37C H -0.4412(13) -0.5510(13) -0.9711(3) 0.036 Uiso 1 calc R
C38 C -0.2787(5) -0.8587(2) -0.5540(3) 0.0254(8) Uani 1 d .
H38A H -0.2719(33) -0.9164(2) -0.5400(3) 0.038 Uiso 1 calc R
H38B H -0.3829(17) -0.8351(12) -0.5285(4) 0.038 Uiso 1 calc R
H38C H -0.1578(17) -0.8334(12) -0.5194(3) 0.038 Uiso 1 calc R
C39 C -0.4004(5) -0.8378(2) -0.8718(3) 0.0261(7) Uani 1 d .
H39A H -0.4441(33) -0.8236(3) -0.9445(3) 0.039 Uiso 1 calc R
H39B H -0.4904(26) -0.8757(6) -0.8533(13) 0.039 Uiso 1 calc R
H39C H -0.2738(8) -0.8627(8) -0.8596(14) 0.039 Uiso 1 calc R
C41 C -0.0790(4) -0.15717(15) -0.1841(2) 0.0158(6) Uani 1 d .
C42 C 0.0213(4) -0.1630(2) -0.0805(2) 0.0161(6) Uani 1 d .
C43 C 0.0751(4) -0.0939(2) -0.0224(2) 0.0192(6) Uani 1 d .
H43A H 0.1459(4) -0.0991(2) 0.0467(2) 0.023 Uiso 1 calc R
C44 C 0.0284(5) -0.0174(2) -0.0624(3) 0.0202(6) Uani 1 d .
C45 C -0.0754(4) -0.0114(2) -0.1641(3) 0.0189(6) Uani 1 d .
C46 C -0.1281(4) -0.0797(2) -0.2239(3) 0.0164(6) Uani 1 d .
H46A H -0.1986(4) -0.0740(2) -0.2930(3) 0.020 Uiso 1 calc R
C47 C 0.1771(5) -0.2438(2) 0.0639(3) 0.0237(7) Uani 1 d .
H47A H 0.1985(28) -0.3005(2) 0.0828(6) 0.036 Uiso 1 calc R
H47B H 0.1063(15) -0.2182(12) 0.1090(3) 0.036 Uiso 1 calc R
H47C H 0.3002(14) -0.2168(12) 0.0711(5) 0.036 Uiso 1 calc R
C48 C -0.2368(5) 0.0749(2) -0.3011(3) 0.0257(8) Uani 1 d .
H48A H -0.2675(29) 0.1318(3) -0.3144(7) 0.039 Uiso 1 calc R
H48B H -0.3551(16) 0.0440(12) -0.3097(6) 0.039 Uiso 1 calc R
H48C H -0.1647(14) 0.0554(13) -0.3494(3) 0.039 Uiso 1 calc R
C49 C 0.0865(5) 0.0567(2) 0.0010(3) 0.0261(7) Uani 1 d .
H49A H 0.1436(30) 0.0953(6) -0.0380(7) 0.039 Uiso 1 calc R
H49B H 0.1799(25) 0.0425(3) 0.0644(8) 0.039 Uiso 1 calc R
H49C H -0.0260(7) 0.0808(8) 0.0178(15) 0.039 Uiso 1 calc R

loop_
_atom_type_symbol
_atom_type_description
_atom_type_scat_dispersion_real
_atom_type_scat_dispersion_imag
_atom_type_scat_source
C C 0.0033 0.0016 'International Tables Vol C Tables 4.2.6.8 and 6.1.1.4'
H H 0.0000 0.0000 'International Tables Vol C Tables 4.2.6.8 and 6.1.1.4'
O O 0.0106 0.0060 'International Tables Vol C Tables 4.2.6.8 and 6.1.1.4'
Cl Cl 0.1484 0.1585 'International Tables Vol C Tables 4.2.6.8 and 6.1.1.4'
Sb Sb -0.5866 1.5461 'International Tables Vol C Tables 4.2.6.8 and 6.1.1.4'

loop_
_geom_angle_atom_site_label_1
_geom_angle_atom_site_label_2
_geom_angle_atom_site_label_3
_geom_angle
Cl6 Sb1 Cl4 177.46(4)
Cl6 Sb1 Cl1 90.27(3)
Cl4 Sb1 Cl1 90.72(3)
Cl6 Sb1 Cl3 90.80(3)
Cl4 Sb1 Cl3 91.56(3)
Cl1 Sb1 Cl3 89.11(3)
Cl6 Sb1 Cl5 89.05(3)
Cl4 Sb1 Cl5 88.59(3)
Cl1 Sb1 Cl5 91.07(3)
Cl3 Sb1 Cl5 179.77(4)
Cl6 Sb1 Cl2 89.88(3)
Cl4 Sb1 Cl2 89.21(3)
Cl1 Sb1 Cl2 178.08(3)
Cl3 Sb1 Cl2 88.97(3)
Cl5 Sb1 Cl2 90.85(3)
C32 O1 C37 119.6(2)
C35 O2 C38 118.3(2)
C45 O3 C48 118.1(2)
C42 O4 C47 117.8(2)
C12 C11 C16 117.2(3)
C12 C11 C21 121.6(3)
C16 C11 C21 121.2(3)
C13 C12 C11 121.0(3)
C12 C13 C14 121.6(3)
C13 C14 C15 117.8(3)
C13 C14 C31 119.9(3)
C15 C14 C31 122.3(3)
C16 C15 C14 120.5(3)
C15 C16 C11 121.9(3)
C26 C21 C22 116.7(3)
C26 C21 C11 122.1(3)
C22 C21 C11 121.1(3)
C23 C22 C21 121.3(3)
C22 C23 C24 122.1(3)
C23 C24 C25 117.3(3)
C23 C24 C41 119.4(3)
C25 C24 C41 123.3(3)
C26 C25 C24 120.4(3)
C25 C26 C21 122.2(3)
C36 C31 C32 117.4(2)
C36 C31 C14 119.9(3)
C32 C31 C14 122.7(2)
O1 C32 C33 123.4(3)
O1 C32 C31 115.8(2)
C33 C32 C31 120.8(2)
C34 C33 C32 121.1(3)
C33 C34 C35 118.2(3)
C33 C34 C39 122.6(3)
C35 C34 C39 119.2(3)
O2 C35 C36 124.2(3)
O2 C35 C34 114.7(3)
C36 C35 C34 121.1(3)
C31 C36 C35 121.3(3)
C42 C41 C46 117.4(2)
C42 C41 C24 124.1(2)
C46 C41 C24 118.4(3)
O4 C42 C43 121.8(3)
O4 C42 C41 117.8(2)
C43 C42 C41 120.3(2)
C42 C43 C44 122.1(3)
C43 C44 C45 117.8(3)
C43 C44 C49 121.7(3)
C45 C44 C49 120.5(3)
O3 C45 C46 123.2(3)
O3 C45 C44 115.8(3)
C46 C45 C44 121.0(3)
C45 C46 C41 121.4(3)

loop_
_geom_bond_atom_site_label_1
_geom_bond_atom_site_label_2
_geom_bond_distance
Sb1 Cl6 2.3524(9)
Sb1 Cl4 2.3647(8)
Sb1 Cl1 2.3656(8)
Sb1 Cl3 2.3722(8)
Sb1 Cl5 2.3757(8)
Sb1 Cl2 2.3769(8)
O1 C32 1.325(3)
O1 C37 1.454(4)
O2 C35 1.324(4)
O2 C38 1.448(4)
O3 C45 1.385(4)
O3 C48 1.419(4)
O4 C42 1.370(3)
O4 C47 1.440(4)
C11 C12 1.403(4)
C11 C16 1.407(4)
C11 C21 1.485(4)
C12 C13 1.383(4)
C13 C14 1.397(4)
C14 C15 1.407(4)
C14 C31 1.469(4)
C15 C16 1.380(4)
C21 C26 1.400(5)
C21 C22 1.404(4)
C22 C23 1.380(4)
C23 C24 1.396(4)
C24 C25 1.406(4)
C24 C41 1.488(4)
C25 C26 1.392(4)
C31 C36 1.383(4)
C31 C32 1.446(4)
C32 C33 1.411(4)
C33 C34 1.371(4)
C34 C35 1.435(5)
C34 C39 1.497(4)
C35 C36 1.401(4)
C41 C42 1.410(4)
C41 C46 1.410(4)
C42 C43 1.392(4)
C43 C44 1.393(4)
C44 C45 1.396(5)
C44 C49 1.501(4)
C45 C46 1.392(4)
